data_4101007
_journal_name_full 'Journal of the American Chemical Society'
_journal_paper_doi 10.1021/ja052707x
_journal_year 2006
_chemical_formula_sum 'C54 H85 Cl Fe K N2 O6'
_chemical_formula_weight 988.64
_space_group_IT_number 2
_symmetry_cell_setting triclinic
_symmetry_space_group_name_Hall '-P 1'
_symmetry_space_group_name_H-M 'P -1'
_cell_angle_alpha 78.258(2)
_cell_angle_beta 82.836(2)
_cell_angle_gamma 71.608(2)
_cell_formula_units_Z 2
_cell_length_a 12.8160(11)
_cell_length_b 13.1961(11)
_cell_length_c 17.9793(15)
_cell_measurement_temperature 193(2)
_cell_volume 2819.0(4)
_diffrn_ambient_temperature 193(2)
_exptl_crystal_density_diffrn 1.165
_cod_database_code 4101007

loop_
_symmetry_equiv_pos_as_xyz
'x, y, z'
'-x, -y, -z'

loop_
_atom_site_label
_atom_site_type_symbol
_atom_site_fract_x
_atom_site_fract_y
_atom_site_fract_z
_atom_site_U_iso_or_equiv
_atom_site_adp_type
_atom_site_occupancy
_atom_site_symmetry_multiplicity
_atom_site_calc_flag
_atom_site_refinement_flags
_atom_site_disorder_assembly
_atom_site_disorder_group
Fe1 Fe 0.31817(11) 0.23729(11) 0.75582(7) 0.0372(4) Uani 1 1 d . . .
K1 K 0.6330(2) -0.08056(19) 0.72124(14) 0.0607(7) Uani 1 1 d . . .
Cl1 Cl 0.43452(19) 0.1222(2) 0.68585(13) 0.0487(7) Uani 1 1 d . . .
N21 N 0.1778(5) 0.2221(6) 0.8012(4) 0.0338(17) Uani 1 1 d . . .
C63 C 0.1969(8) 0.0284(8) 0.8152(5) 0.044(2) Uani 1 1 d . . .
C114 C 0.7199(11) 0.1453(11) 0.6484(9) 0.090(5) Uani 1 1 d . . .
H11A H 0.6430 0.1748 0.6647 0.108 Uiso 1 1 calc R . .
H11B H 0.7422 0.2016 0.6126 0.108 Uiso 1 1 calc R . .
O24 O 0.7521(6) 0.0299(6) 0.7707(5) 0.072(2) Uani 1 1 d . . .
N11 N 0.3173(6) 0.3715(5) 0.7840(4) 0.0335(17) Uani 1 1 d . . .
C13 C 0.1562(7) 0.1363(7) 0.7756(5) 0.035(2) Uani 1 1 d . . .
O14 O 0.7329(7) 0.0572(8) 0.6133(5) 0.085(3) Uani 1 1 d . . .
O44 O 0.6093(8) -0.2673(8) 0.8252(6) 0.100(3) Uani 1 1 d . . .
O54 O 0.5845(8) -0.2504(7) 0.6721(6) 0.090(3) Uani 1 1 d . . .
O34 O 0.7481(7) -0.1663(7) 0.8635(5) 0.084(3) Uani 1 1 d . . .
O64 O 0.6197(7) -0.0720(8) 0.5672(4) 0.086(3) Uani 1 1 d . . .
C22 C 0.4335(8) 0.4404(7) 0.6792(5) 0.041(2) Uani 1 1 d . . .
C31 C 0.2286(7) 0.4266(7) 0.8251(5) 0.040(2) Uani 1 1 d . A .
C51 C 0.1087(7) 0.2971(7) 0.8403(5) 0.035(2) Uani 1 1 d . . .
C61 C -0.0029(7) 0.2896(8) 0.8827(5) 0.045(2) Uani 1 1 d . . .
C103 C 0.2480(9) 0.0053(9) 0.8896(6) 0.056(3) Uani 1 1 d . . .
H103 H 0.2343 0.0749 0.9062 0.067 Uiso 1 1 calc R . .
C73 C 0.0683(8) 0.2680(9) 0.6616(5) 0.052(3) Uani 1 1 d . . .
H73 H 0.0721 0.3189 0.6933 0.063 Uiso 1 1 calc R . .
C12 C 0.4181(7) 0.3946(7) 0.7573(5) 0.038(2) Uani 1 1 d . . .
C23 C 0.1088(7) 0.1564(8) 0.7065(5) 0.042(2) Uani 1 1 d . . .
C62 C 0.5047(8) 0.3623(7) 0.8056(6) 0.046(2) Uani 1 1 d . . .
C71 C -0.0445(8) 0.1997(9) 0.8667(6) 0.063(3) Uani 1 1 d . . .
H71A H -0.1126 0.2007 0.8961 0.095 Uiso 1 1 calc R . .
H71B H 0.0093 0.1306 0.8806 0.095 Uiso 1 1 calc R . .
H71C H -0.0561 0.2115 0.8135 0.095 Uiso 1 1 calc R . .
C52 C 0.6060(8) 0.3761(9) 0.7751(6) 0.060(3) Uani 1 1 d . . .
H52 H 0.6642 0.3541 0.8067 0.072 Uiso 1 1 calc R . .
C41 C 0.1400(7) 0.3859(7) 0.8502(5) 0.041(2) Uani 1 1 d . . .
H41 H 0.0887 0.4284 0.8814 0.050 Uiso 1 1 calc R . .
C42 C 0.6232(9) 0.4213(8) 0.7001(7) 0.061(3) Uani 1 1 d . . .
H42 H 0.6912 0.4309 0.6817 0.073 Uiso 1 1 calc R . .
C32 C 0.5387(9) 0.4513(8) 0.6538(6) 0.053(3) Uani 1 1 d . . .
H32 H 0.5507 0.4804 0.6030 0.063 Uiso 1 1 calc R . .
C21 C 0.2159(10) 0.5399(9) 0.8438(7) 0.065(3) Uani 1 1 d . . .
C102 C 0.4911(10) 0.3054(9) 0.8879(5) 0.059(3) Uani 1 1 d . . .
H102 H 0.4122 0.3232 0.9032 0.071 Uiso 1 1 calc R . .
C72 C 0.3447(10) 0.4759(10) 0.6248(6) 0.065(3) Uani 1 1 d . . .
H72 H 0.2764 0.4676 0.6530 0.079 Uiso 1 1 calc R . .
C33 C 0.1045(8) 0.0676(9) 0.6767(6) 0.055(3) Uani 1 1 d . . .
H33 H 0.0742 0.0786 0.6302 0.066 Uiso 1 1 calc R . .
C53 C 0.1894(9) -0.0548(9) 0.7838(7) 0.065(3) Uani 1 1 d . . .
H53 H 0.2151 -0.1259 0.8093 0.078 Uiso 1 1 calc R . .
C111 C -0.0941(9) 0.3956(9) 0.8603(7) 0.074(4) Uani 1 1 d . . .
H11C H -0.1075 0.4041 0.8077 0.111 Uiso 1 1 calc R . .
H11D H -0.0717 0.4555 0.8678 0.111 Uiso 1 1 calc R . .
H11E H -0.1604 0.3938 0.8913 0.111 Uiso 1 1 calc R . .
C113 C 0.1944(11) -0.0668(10) 0.9526(6) 0.081(4) Uani 1 1 d . . .
H11F H 0.1171 -0.0306 0.9599 0.121 Uiso 1 1 calc R . .
H11G H 0.2289 -0.0792 0.9995 0.121 Uiso 1 1 calc R . .
H11H H 0.2044 -0.1350 0.9373 0.121 Uiso 1 1 calc R . .
C101 C 0.0111(9) 0.2681(10) 0.9687(6) 0.072(3) Uani 1 1 d . . .
H10A H -0.0578 0.2660 0.9960 0.108 Uiso 1 1 calc R . .
H10B H 0.0336 0.3249 0.9814 0.108 Uiso 1 1 calc R . .
H10C H 0.0661 0.1998 0.9823 0.108 Uiso 1 1 calc R . .
C83 C -0.0518(9) 0.2992(10) 0.6408(7) 0.077(4) Uani 1 1 d . . .
H83A H -0.0609 0.2446 0.6163 0.115 Uiso 1 1 calc R . .
H83B H -0.0696 0.3677 0.6069 0.115 Uiso 1 1 calc R . .
H83C H -0.0999 0.3047 0.6862 0.115 Uiso 1 1 calc R . .
C93 C 0.1424(9) 0.2845(11) 0.5880(6) 0.080(4) Uani 1 1 d . . .
H93A H 0.2182 0.2598 0.6000 0.120 Uiso 1 1 calc R . .
H93B H 0.1230 0.3601 0.5659 0.120 Uiso 1 1 calc R . .
H93C H 0.1319 0.2439 0.5523 0.120 Uiso 1 1 calc R . .
C124 C 0.7902(11) 0.1097(11) 0.7174(9) 0.094(4) Uani 1 1 d . . .
H12A H 0.8671 0.0792 0.7015 0.113 Uiso 1 1 calc R . .
H12B H 0.7835 0.1716 0.7409 0.113 Uiso 1 1 calc R . .
C82 C 0.3748(12) 0.4044(11) 0.5634(6) 0.089(5) Uani 1 1 d . . .
H82A H 0.4401 0.4136 0.5340 0.134 Uiso 1 1 calc R . .
H82B H 0.3152 0.4249 0.5305 0.134 Uiso 1 1 calc R . .
H82C H 0.3879 0.3298 0.5871 0.134 Uiso 1 1 calc R . .
C112 C 0.5374(12) 0.1801(9) 0.8911(7) 0.091(4) Uani 1 1 d . . .
H11I H 0.6138 0.1615 0.8735 0.137 Uiso 1 1 calc R . .
H11J H 0.4969 0.1580 0.8592 0.137 Uiso 1 1 calc R . .
H11K H 0.5300 0.1438 0.9426 0.137 Uiso 1 1 calc R . .
C43 C 0.1450(10) -0.0350(10) 0.7160(7) 0.066(3) Uani 1 1 d . . .
H43 H 0.1420 -0.0932 0.6955 0.080 Uiso 1 1 calc R . .
C84 C 0.6138(14) -0.1680(11) 0.5477(8) 0.099(5) Uani 1 1 d . . .
H84A H 0.6866 -0.2202 0.5474 0.119 Uiso 1 1 calc R . .
H84B H 0.5878 -0.1525 0.4970 0.119 Uiso 1 1 calc R . .
C123 C 0.3721(9) -0.0459(11) 0.8819(7) 0.083(4) Uani 1 1 d . . .
H12C H 0.3882 -0.1149 0.8662 0.124 Uiso 1 1 calc R . .
H12D H 0.4023 -0.0560 0.9301 0.124 Uiso 1 1 calc R . .
H12E H 0.4042 0.0008 0.8446 0.124 Uiso 1 1 calc R . .
C92 C 0.3240(12) 0.5978(11) 0.5869(8) 0.110(5) Uani 1 1 d . . .
H92A H 0.2855 0.6432 0.6233 0.164 Uiso 1 1 calc R . .
H92B H 0.2805 0.6136 0.5439 0.164 Uiso 1 1 calc R . .
H92C H 0.3933 0.6112 0.5704 0.164 Uiso 1 1 calc R . .
C94 C 0.6808(12) -0.0155(13) 0.5191(8) 0.092(4) Uani 1 1 d . . .
H94A H 0.6532 0.0021 0.4687 0.110 Uiso 1 1 calc R . .
H94B H 0.7564 -0.0616 0.5155 0.110 Uiso 1 1 calc R . .
C122 C 0.5464(12) 0.3410(12) 0.9425(7) 0.093(4) Uani 1 1 d . . .
H12F H 0.6246 0.3190 0.9310 0.139 Uiso 1 1 calc R . .
H12G H 0.5301 0.3084 0.9936 0.139 Uiso 1 1 calc R . .
H12H H 0.5198 0.4186 0.9378 0.139 Uiso 1 1 calc R . .
C54 C 0.5840(15) -0.3475(12) 0.7972(10) 0.114(5) Uani 1 1 d . . .
H54A H 0.5431 -0.3848 0.8362 0.137 Uiso 1 1 calc R . .
H54B H 0.6511 -0.4003 0.7820 0.137 Uiso 1 1 calc R . .
C74 C 0.5362(15) -0.2154(14) 0.6042(10) 0.115(5) Uani 1 1 d . . .
H74A H 0.4658 -0.1608 0.6097 0.138 Uiso 1 1 calc R . .
H74B H 0.5241 -0.2755 0.5868 0.138 Uiso 1 1 calc R . .
C64 C 0.5165(15) -0.2941(13) 0.7305(10) 0.111(5) Uani 1 1 d . . .
H64A H 0.4912 -0.3465 0.7127 0.133 Uiso 1 1 calc R . .
H64B H 0.4527 -0.2368 0.7444 0.133 Uiso 1 1 calc R . .
C44 C 0.6795(14) -0.3129(12) 0.8845(9) 0.099(5) Uani 1 1 d . . .
H44A H 0.7500 -0.3563 0.8652 0.119 Uiso 1 1 calc R . .
H44B H 0.6481 -0.3600 0.9229 0.119 Uiso 1 1 calc R . .
C14 C 0.8199(13) -0.0173(13) 0.8301(11) 0.116(6) Uani 1 1 d . . .
H14A H 0.8359 0.0385 0.8503 0.139 Uiso 1 1 calc R . .
H14B H 0.8889 -0.0645 0.8119 0.139 Uiso 1 1 calc R . .
C24 C 0.7647(16) -0.0812(12) 0.8911(9) 0.118(6) Uani 1 1 d . . .
H24A H 0.8101 -0.1101 0.9343 0.142 Uiso 1 1 calc R . .
H24B H 0.6944 -0.0344 0.9079 0.142 Uiso 1 1 calc R . .
C34 C 0.6959(13) -0.2280(13) 0.9186(9) 0.102(5) Uani 1 1 d . . .
H34A H 0.6254 -0.1824 0.9362 0.123 Uiso 1 1 calc R . .
H34B H 0.7409 -0.2602 0.9619 0.123 Uiso 1 1 calc R . .
C104 C 0.6796(12) 0.0859(14) 0.5427(8) 0.102(5) Uani 1 1 d . . .
H10D H 0.7185 0.1259 0.5040 0.122 Uiso 1 1 calc R . .
H10E H 0.6044 0.1313 0.5496 0.122 Uiso 1 1 calc R . .
C5S C 0.896(3) -0.272(3) 0.6861(19) 0.238(13) Uiso 1 1 d . . .
H5S H 0.8566 -0.2604 0.7321 0.286 Uiso 1 1 calc R . .
C3S C 0.961(4) -0.408(4) 0.635(2) 0.30(2) Uiso 1 1 d . . .
H3S H 0.9885 -0.4809 0.6299 0.360 Uiso 1 1 calc R . .
C2S C 1.0116(17) -0.315(2) 0.5832(12) 0.151(7) Uiso 1 1 d . . .
H2S H 1.0593 -0.3346 0.5418 0.181 Uiso 1 1 calc R . .
C6S C 0.930(2) -0.187(2) 0.6595(16) 0.191(10) Uiso 1 1 d . . .
H6S H 0.9159 -0.1232 0.6789 0.229 Uiso 1 1 calc R . .
C7S C 1.0238(18) -0.1377(19) 0.5624(13) 0.170(8) Uiso 1 1 d . . .
H7S1 H 1.0920 -0.1430 0.5819 0.255 Uiso 1 1 calc R . .
H7S2 H 0.9689 -0.0725 0.5729 0.255 Uiso 1 1 calc R . .
H7S3 H 1.0342 -0.1359 0.5083 0.255 Uiso 1 1 calc R . .
C4S C 0.894(4) -0.378(4) 0.675(3) 0.34(2) Uiso 1 1 d . . .
H4S H 0.8431 -0.4141 0.6983 0.405 Uiso 1 1 calc R . .
C1S C 0.993(3) -0.218(3) 0.593(2) 0.241(14) Uiso 1 1 d . . .
C81A C 0.2187(16) 0.5212(12) 0.9380(9) 0.069(5) Uani 0.691(11) 1 d P A 1
H81A H 0.2863 0.4676 0.9537 0.103 Uiso 0.691(11) 1 calc PR A 1
H81B H 0.1574 0.4969 0.9617 0.103 Uiso 0.691(11) 1 calc PR A 1
H81C H 0.2142 0.5883 0.9531 0.103 Uiso 0.691(11) 1 calc PR A 1
C91A C 0.1173(18) 0.6201(14) 0.8219(14) 0.085(6) Uani 0.691(11) 1 d P A 1
H91A H 0.1159 0.6873 0.8353 0.127 Uiso 0.691(11) 1 calc PR A 1
H91B H 0.0556 0.5981 0.8475 0.127 Uiso 0.691(11) 1 calc PR A 1
H91C H 0.1133 0.6296 0.7678 0.127 Uiso 0.691(11) 1 calc PR A 1
C11A C 0.3161(14) 0.5865(11) 0.8181(11) 0.071(5) Uani 0.691(11) 1 d P A 1
H11L H 0.3833 0.5312 0.8323 0.107 Uiso 0.691(11) 1 calc PR A 1
H11M H 0.3072 0.6474 0.8423 0.107 Uiso 0.691(11) 1 calc PR A 1
H11N H 0.3190 0.6092 0.7638 0.107 Uiso 0.691(11) 1 calc PR A 1
C81B C 0.221(3) 0.626(3) 0.755(2) 0.069(5) Uani 0.309(11) 1 d P A 2
H81D H 0.1687 0.6204 0.7228 0.103 Uiso 0.309(11) 1 calc PR A 2
H81E H 0.2934 0.6056 0.7304 0.103 Uiso 0.309(11) 1 calc PR A 2
H81F H 0.2020 0.7001 0.7623 0.103 Uiso 0.309(11) 1 calc PR A 2
C91B C 0.288(4) 0.548(3) 0.884(3) 0.085(6) Uani 0.309(11) 1 d P A 2
H91D H 0.2707 0.6223 0.8912 0.127 Uiso 0.309(11) 1 calc PR A 2
H91E H 0.3599 0.5276 0.8579 0.127 Uiso 0.309(11) 1 calc PR A 2
H91F H 0.2884 0.5020 0.9325 0.127 Uiso 0.309(11) 1 calc PR A 2
C11B C 0.086(4) 0.606(3) 0.864(3) 0.071(5) Uani 0.309(11) 1 d P A 2
H11O H 0.0395 0.5926 0.8316 0.107 Uiso 0.309(11) 1 calc PR A 2
H11P H 0.0769 0.6822 0.8567 0.107 Uiso 0.309(11) 1 calc PR A 2
H11Q H 0.0655 0.5811 0.9164 0.107 Uiso 0.309(11) 1 calc PR A 2

loop_
_atom_site_aniso_label
_atom_site_aniso_U_11
_atom_site_aniso_U_22
_atom_site_aniso_U_33
_atom_site_aniso_U_23
_atom_site_aniso_U_13
_atom_site_aniso_U_12
Fe1 0.0369(8) 0.0425(8) 0.0378(8) -0.0145(6) 0.0135(6) -0.0208(7)
K1 0.0627(16) 0.0558(16) 0.0700(17) -0.0153(13) -0.0174(13) -0.0192(13)
Cl1 0.0445(14) 0.0546(16) 0.0430(14) -0.0166(12) 0.0097(11) -0.0086(12)
N21 0.033(4) 0.039(5) 0.030(4) -0.002(3) 0.004(3) -0.017(4)
C63 0.051(6) 0.036(6) 0.049(6) -0.009(5) -0.004(5) -0.020(5)
C114 0.062(8) 0.066(10) 0.121(12) 0.037(9) -0.002(8) -0.026(8)
O24 0.076(5) 0.059(5) 0.088(6) 0.002(4) -0.039(5) -0.027(4)
N11 0.044(4) 0.029(4) 0.031(4) -0.006(3) 0.009(3) -0.020(4)
C13 0.027(5) 0.046(6) 0.034(5) -0.010(4) 0.006(4) -0.015(4)
O14 0.060(5) 0.078(7) 0.097(7) 0.001(5) 0.014(5) -0.011(5)
O44 0.110(8) 0.080(7) 0.121(8) -0.014(6) -0.012(7) -0.045(6)
O54 0.097(7) 0.091(7) 0.096(7) -0.034(6) -0.017(6) -0.032(6)
O34 0.101(7) 0.057(5) 0.096(7) 0.004(5) -0.029(5) -0.026(5)
O64 0.092(6) 0.109(7) 0.057(5) -0.030(5) -0.006(5) -0.019(6)
C22 0.051(6) 0.040(6) 0.034(5) 0.003(4) -0.001(5) -0.023(5)
C31 0.044(6) 0.040(6) 0.036(5) 0.001(4) 0.006(4) -0.018(5)
C51 0.038(5) 0.041(6) 0.027(5) -0.003(4) 0.009(4) -0.020(5)
C61 0.037(5) 0.050(6) 0.042(6) -0.009(5) 0.012(4) -0.010(5)
C103 0.061(7) 0.049(7) 0.049(6) 0.006(5) -0.004(5) -0.014(6)
C73 0.047(6) 0.062(7) 0.047(6) 0.004(5) -0.003(5) -0.025(6)
C12 0.044(6) 0.037(5) 0.040(6) -0.009(4) -0.004(5) -0.023(5)
C23 0.034(5) 0.051(6) 0.041(6) -0.007(5) -0.004(4) -0.015(5)
C62 0.053(7) 0.030(6) 0.054(6) -0.007(5) 0.002(5) -0.014(5)
C71 0.056(7) 0.064(7) 0.074(8) -0.014(6) 0.032(6) -0.036(6)
C52 0.041(6) 0.064(7) 0.071(8) -0.002(6) -0.027(6) -0.009(6)
C41 0.044(6) 0.043(6) 0.033(5) -0.021(4) 0.023(4) -0.008(5)
C42 0.052(7) 0.055(7) 0.074(8) 0.007(6) 0.011(6) -0.031(6)
C32 0.064(7) 0.050(7) 0.047(6) 0.002(5) 0.002(6) -0.031(6)
C21 0.066(8) 0.034(6) 0.101(9) -0.024(6) 0.017(7) -0.026(6)
C102 0.079(8) 0.062(8) 0.034(6) 0.012(5) -0.022(5) -0.025(6)
C72 0.067(8) 0.080(9) 0.053(7) 0.002(6) -0.003(6) -0.035(7)
C33 0.048(6) 0.074(9) 0.049(6) -0.008(6) -0.006(5) -0.028(6)
C53 0.067(8) 0.048(7) 0.079(9) -0.008(6) -0.006(7) -0.018(6)
C111 0.053(7) 0.064(8) 0.096(9) -0.012(7) 0.026(6) -0.018(6)
C113 0.103(10) 0.072(9) 0.063(8) 0.012(6) 0.010(7) -0.041(8)
C101 0.057(7) 0.095(9) 0.060(8) -0.012(7) 0.023(6) -0.027(7)
C83 0.050(7) 0.089(9) 0.073(8) 0.017(7) -0.011(6) -0.011(7)
C93 0.053(7) 0.125(11) 0.048(7) 0.023(7) -0.013(6) -0.028(7)
C124 0.072(9) 0.062(9) 0.142(13) 0.003(9) -0.014(9) -0.022(8)
C82 0.141(12) 0.127(12) 0.032(6) 0.011(7) -0.009(7) -0.100(10)
C112 0.139(13) 0.056(8) 0.072(9) 0.001(7) -0.001(8) -0.031(8)
C43 0.079(8) 0.053(8) 0.079(9) -0.021(7) -0.007(7) -0.029(7)
C84 0.137(13) 0.091(10) 0.096(11) -0.061(9) -0.004(10) -0.046(10)
C123 0.064(8) 0.090(10) 0.075(9) 0.020(7) -0.016(7) -0.015(7)
C92 0.105(12) 0.099(11) 0.102(11) 0.042(9) -0.033(9) -0.027(10)
C94 0.082(10) 0.101(12) 0.085(10) 0.001(9) 0.006(8) -0.034(9)
C122 0.106(11) 0.123(12) 0.058(8) -0.001(8) -0.019(7) -0.051(10)
C54 0.147(15) 0.080(11) 0.125(14) -0.017(10) 0.001(12) -0.051(11)
C74 0.141(15) 0.124(14) 0.113(13) -0.055(11) -0.021(12) -0.058(12)
C64 0.148(15) 0.107(13) 0.117(13) -0.028(11) -0.007(12) -0.087(12)
C44 0.121(13) 0.091(11) 0.086(11) 0.001(9) 0.002(10) -0.048(10)
C14 0.112(13) 0.084(11) 0.171(17) -0.012(11) -0.069(13) -0.038(10)
C24 0.183(18) 0.068(10) 0.109(12) 0.017(9) -0.091(12) -0.034(11)
C34 0.106(12) 0.088(11) 0.100(11) 0.007(10) -0.035(10) -0.017(10)
C104 0.080(10) 0.119(14) 0.078(10) 0.027(9) -0.018(8) -0.011(9)
C81A 0.107(13) 0.036(8) 0.071(10) -0.033(7) 0.002(9) -0.021(9)
C91A 0.087(15) 0.033(10) 0.120(17) 0.004(11) -0.011(12) -0.008(10)
C11A 0.098(13) 0.017(8) 0.100(13) -0.019(8) 0.014(11) -0.022(8)
C81B 0.107(13) 0.036(8) 0.071(10) -0.033(7) 0.002(9) -0.021(9)
C91B 0.087(15) 0.033(10) 0.120(17) 0.004(11) -0.011(12) -0.008(10)
C11B 0.098(13) 0.017(8) 0.100(13) -0.019(8) 0.014(11) -0.022(8)

loop_
_geom_bond_atom_site_label_1
_geom_bond_atom_site_label_2
_geom_bond_distance
_geom_bond_site_symmetry_2
_geom_bond_publ_flag
Fe1 N21 1.934(6) . ?
Fe1 N11 1.934(6) . ?
Fe1 Cl1 2.235(3) . ?
K1 O24 2.741(7) . ?
K1 O64 2.774(8) . ?
K1 O54 2.830(9) . ?
K1 O44 2.848(10) . ?
K1 O14 2.850(9) . ?
K1 O34 2.952(9) . ?
K1 Cl1 3.074(3) . ?
K1 C114 3.462(12) . ?
N21 C51 1.353(10) . ?
N21 C13 1.418(10) . ?
C63 C53 1.367(13) . ?
C63 C13 1.421(12) . ?
C63 C103 1.495(13) . ?
C114 O14 1.388(16) . ?
C114 C124 1.531(18) . ?
O24 C14 1.380(16) . ?
O24 C124 1.437(14) . ?
N11 C31 1.362(11) . ?
N11 C12 1.424(10) . ?
C13 C23 1.391(12) . ?
O14 C104 1.442(15) . ?
O44 C44 1.394(16) . ?
O44 C54 1.398(16) . ?
O54 C74 1.366(16) . ?
O54 C64 1.426(16) . ?
O34 C34 1.394(16) . ?
O34 C24 1.398(15) . ?
O64 C94 1.361(14) . ?
O64 C84 1.407(13) . ?
C22 C32 1.410(13) . ?
C22 C12 1.426(12) . ?
C22 C72 1.493(14) . ?
C31 C41 1.392(12) . ?
C31 C21 1.554(13) . ?
C51 C41 1.403(12) . ?
C51 C61 1.557(11) . ?
C61 C111 1.531(14) . ?
C61 C71 1.534(13) . ?
C61 C101 1.536(14) . ?
C103 C123 1.521(15) . ?
C103 C113 1.562(13) . ?
C73 C23 1.493(13) . ?
C73 C83 1.536(14) . ?
C73 C93 1.551(13) . ?
C12 C62 1.400(13) . ?
C23 C33 1.403(13) . ?
C62 C52 1.397(13) . ?
C62 C102 1.534(13) . ?
C52 C42 1.380(14) . ?
C42 C32 1.358(14) . ?
C21 C91B 1.29(5) . ?
C21 C91A 1.41(2) . ?
C21 C11A 1.573(19) . ?
C21 C11B 1.65(5) . ?
C21 C81A 1.66(2) . ?
C21 C81B 1.78(4) . ?
C102 C122 1.503(15) . ?
C102 C112 1.562(15) . ?
C72 C82 1.532(16) . ?
C72 C92 1.565(16) . ?
C33 C43 1.364(14) . ?
C53 C43 1.351(15) . ?
C84 C74 1.514(19) . ?
C94 C104 1.480(19) . ?
C54 C64 1.49(2) . ?
C44 C34 1.461(19) . ?
C14 C24 1.49(2) . ?
C5S C6S 1.32(3) . ?
C5S C4S 1.46(5) . ?
C3S C4S 1.08(6) . ?
C3S C2S 1.64(4) . ?
C2S C1S 1.27(4) . ?
C6S C1S 1.41(4) . ?
C7S C1S 1.25(4) . ?
